data_2210887
loop_
_publ_author_name
'Duriska, Martin B.'
'Batten, Stuart R.'

_publ_section_title
;
 (1,4,10,13-Tetraoxa-7,16-diazacyclooctadecane-7,16-diacetato)cobalt(II)
;
_journal_coeditor_code BI2082
_journal_issue 11
_journal_name_full 'Acta Crystallographica Section E'
_journal_page_first m2928
_journal_page_last m2929
_journal_paper_doi 10.1107/S1600536806042097
_journal_volume 62
_journal_year 2006
_chemical_formula_iupac '[Co (C16 H28 N2 O8)]'
_chemical_formula_moiety 'C16 H28 Co N2 O8'
_chemical_formula_sum 'C16 H28 Co N2 O8'
_chemical_formula_weight 435.33
_chemical_name_systematic
;
(1,4,10,13-Tetraoxa-7,16-diazacyclooctadecane-7,16-diacetato)cobalt(II)
;
_space_group_IT_number 2
_symmetry_cell_setting triclinic
_symmetry_space_group_name_Hall '-P 1'
_symmetry_space_group_name_H-M 'P -1'
_atom_sites_solution_hydrogens geom
_atom_sites_solution_primary direct
_atom_sites_solution_secondary difmap
_audit_creation_method SHELXL-97
_cell_angle_alpha 79.851(2)
_cell_angle_beta 69.746(2)
_cell_angle_gamma 86.440(2)
_cell_formula_units_Z 1
_cell_length_a 6.8973(5)
_cell_length_b 7.5264(5)
_cell_length_c 9.1052(7)
_cell_measurement_reflns_used 249
_cell_measurement_temperature 123(2)
_cell_measurement_theta_max 28.427
_cell_measurement_theta_min 2.418
_cell_volume 436.50(5)
_computing_cell_refinement 'SAINT (Bruker, 2005)'
_computing_data_collection 'APEX2 (Bruker, 2005)'
_computing_data_reduction SAINT
_computing_molecular_graphics 'X-SEED (Barbour, 1999)'
_computing_publication_material X-SEED
_computing_structure_refinement 'SHELXL97 (Sheldrick, 1997)'
_computing_structure_solution 'SHELXS97 (Sheldrick, 1997)'
_diffrn_ambient_temperature 123(2)
_diffrn_measured_fraction_theta_full 0.987
_diffrn_measured_fraction_theta_max 0.987
_diffrn_measurement_device_type 'Bruker X8 APEX-II CCD'
_diffrn_measurement_method '\f and \w'
_diffrn_radiation_monochromator graphite
_diffrn_radiation_source 'fine-focus sealed tube'
_diffrn_radiation_type MoK\a
_diffrn_radiation_wavelength 0.71073
_diffrn_reflns_av_R_equivalents 0.0164
_diffrn_reflns_av_sigmaI/netI 0.0224
_diffrn_reflns_limit_h_max 9
_diffrn_reflns_limit_h_min -8
_diffrn_reflns_limit_k_max 10
_diffrn_reflns_limit_k_min -10
_diffrn_reflns_limit_l_max 12
_diffrn_reflns_limit_l_min -12
_diffrn_reflns_number 4881
_diffrn_reflns_theta_full 28.44
_diffrn_reflns_theta_max 28.44
_diffrn_reflns_theta_min 2.42
_diffrn_standards_number 0
_exptl_absorpt_coefficient_mu 1.033
_exptl_absorpt_correction_T_max 0.813
_exptl_absorpt_correction_T_min 0.700
_exptl_absorpt_correction_type multi-scan
_exptl_absorpt_process_details '(SADABS; Bruker, 2004)'
_exptl_crystal_colour 'pale purple'
_exptl_crystal_density_diffrn 1.656
_exptl_crystal_density_method 'not measured'
_exptl_crystal_description block
_exptl_crystal_F_000 229
_exptl_crystal_size_max 0.25
_exptl_crystal_size_mid 0.25
_exptl_crystal_size_min 0.20
_refine_diff_density_max 0.364
_refine_diff_density_min -0.319
_refine_ls_extinction_method none
_refine_ls_goodness_of_fit_ref 1.051
_refine_ls_hydrogen_treatment constr
_refine_ls_matrix_type full
_refine_ls_number_parameters 124
_refine_ls_number_reflns 2177
_refine_ls_number_restraints 0
_refine_ls_restrained_S_all 1.051
_refine_ls_R_factor_all 0.0259
_refine_ls_R_factor_gt 0.0250
_refine_ls_shift/su_max 0.000
_refine_ls_shift/su_mean 0.000
_refine_ls_structure_factor_coef Fsqd
_refine_ls_weighting_details 'calc w=1/[\s^2^(Fo^2^)+(0.0182P)^2^+0.3282P] where P=(Fo^2^+2Fc^2^)/3'
_refine_ls_weighting_scheme calc
_refine_ls_wR_factor_gt 0.0571
_refine_ls_wR_factor_ref 0.0576
_reflns_number_gt 2099
_reflns_number_total 2177
_reflns_threshold_expression I>2\s(I)
_cod_data_source_file bi2082.cif
_cod_data_source_block I
_cod_database_code 2210887
_cod_database_fobs_code 2210887

loop_
_symmetry_equiv_pos_as_xyz
'x, y, z'
'-x, -y, -z'

loop_
_atom_site_type_symbol
_atom_site_label
_atom_site_fract_x
_atom_site_fract_y
_atom_site_fract_z
_atom_site_U_iso_or_equiv
_atom_site_adp_type
_atom_site_calc_flag
_atom_site_refinement_flags
_atom_site_occupancy
Co Co1 0.5000 0.0000 0.0000 0.01016(7) Uani d S 1
O O1 0.45386(15) -0.23261(12) 0.42526(11) 0.01266(19) Uani d . 1
N N1 0.55978(17) 0.11021(14) 0.18156(13) 0.0099(2) Uani d . 1
C C1 0.3334(2) -0.37202(17) 0.41396(16) 0.0132(3) Uani d . 1
H H1B 0.2460 -0.4262 0.5223 0.016 Uiso calc R 1
H H1A 0.4272 -0.4674 0.3663 0.016 Uiso calc R 1
O O2 0.68587(15) 0.26844(13) -0.15063(11) 0.01311(19) Uani d . 1
C C2 0.6458(2) -0.19912(17) 0.29804(15) 0.0124(2) Uani d . 1
H H2A 0.6380 -0.2413 0.2032 0.015 Uiso calc R 1
H H2B 0.7575 -0.2669 0.3285 0.015 Uiso calc R 1
O O3 0.23440(15) 0.13282(13) 0.07986(11) 0.01356(19) Uani d . 1
C C3 0.6940(2) -0.00040(17) 0.25936(15) 0.0116(2) Uani d . 1
H H3B 0.6799 0.0439 0.3587 0.014 Uiso calc R 1
H H3A 0.8397 0.0170 0.1887 0.014 Uiso calc R 1
O O4 0.04622(15) 0.28279(14) 0.27196(12) 0.0175(2) Uani d . 1
C C4 0.6585(2) 0.29051(17) 0.11065(15) 0.0122(2) Uani d . 1
H H4A 0.7329 0.3228 0.1777 0.015 Uiso calc R 1
H H4B 0.5498 0.3825 0.1091 0.015 Uiso calc R 1
C C5 0.8067(2) 0.29279(18) -0.05469(16) 0.0131(3) Uani d . 1
H H5B 0.8814 0.4092 -0.0948 0.016 Uiso calc R 1
H H5A 0.9091 0.1942 -0.0570 0.016 Uiso calc R 1
C C7 0.3527(2) 0.14072(17) 0.29532(15) 0.0115(2) Uani d . 1
H H7B 0.3606 0.2378 0.3536 0.014 Uiso calc R 1
H H7A 0.3054 0.0293 0.3736 0.014 Uiso calc R 1
C C8 0.1975(2) 0.19353(17) 0.20988(15) 0.0116(2) Uani d . 1
C C9 0.8035(2) 0.31109(18) -0.31712(15) 0.0139(3) Uani d . 1
H H9A 0.8824 0.2032 -0.3533 0.017 Uiso calc R 1
H H9B 0.9038 0.4078 -0.3341 0.017 Uiso calc R 1

loop_
_atom_site_aniso_label
_atom_site_aniso_U_11
_atom_site_aniso_U_22
_atom_site_aniso_U_33
_atom_site_aniso_U_12
_atom_site_aniso_U_13
_atom_site_aniso_U_23
Co1 0.00940(13) 0.01182(12) 0.01142(12) 0.00237(9) -0.00522(9) -0.00485(9)
O1 0.0128(5) 0.0131(4) 0.0120(4) -0.0019(3) -0.0035(4) -0.0027(3)
N1 0.0099(5) 0.0093(5) 0.0107(5) 0.0001(4) -0.0041(4) -0.0009(4)
C1 0.0157(6) 0.0106(6) 0.0128(6) -0.0023(5) -0.0046(5) -0.0004(5)
O2 0.0122(5) 0.0164(4) 0.0114(4) -0.0034(4) -0.0049(4) -0.0010(3)
C2 0.0109(6) 0.0125(6) 0.0132(6) 0.0011(5) -0.0042(5) -0.0008(5)
O3 0.0115(5) 0.0168(5) 0.0147(5) 0.0028(4) -0.0064(4) -0.0055(4)
C3 0.0111(6) 0.0124(6) 0.0132(6) 0.0003(5) -0.0071(5) -0.0011(4)
O4 0.0128(5) 0.0187(5) 0.0227(5) 0.0047(4) -0.0062(4) -0.0091(4)
C4 0.0146(6) 0.0092(5) 0.0140(6) -0.0016(5) -0.0066(5) -0.0015(4)
C5 0.0123(6) 0.0140(6) 0.0146(6) -0.0027(5) -0.0071(5) -0.0007(5)
C7 0.0109(6) 0.0125(6) 0.0111(6) 0.0016(5) -0.0031(5) -0.0041(4)
C8 0.0107(6) 0.0094(5) 0.0144(6) -0.0012(4) -0.0041(5) -0.0017(4)
C9 0.0121(6) 0.0160(6) 0.0126(6) -0.0028(5) -0.0028(5) -0.0014(5)

loop_
_atom_type_symbol
_atom_type_description
_atom_type_scat_dispersion_real
_atom_type_scat_dispersion_imag
_atom_type_scat_source
C C 0.0033 0.0016 'International Tables Vol C Tables 4.2.6.8 and 6.1.1.4'
H H 0.0000 0.0000 'International Tables Vol C Tables 4.2.6.8 and 6.1.1.4'
N N 0.0061 0.0033 'International Tables Vol C Tables 4.2.6.8 and 6.1.1.4'
O O 0.0106 0.0060 'International Tables Vol C Tables 4.2.6.8 and 6.1.1.4'
Co Co 0.3494 0.9721 'International Tables Vol C Tables 4.2.6.8 and 6.1.1.4'

loop_
_geom_angle_atom_site_label_1
_geom_angle_atom_site_label_2
_geom_angle_atom_site_label_3
_geom_angle_site_symmetry_1
_geom_angle_site_symmetry_3
_geom_angle
_geom_angle_publ_flag
N1 Co1 O2 . . 78.98(4) y
N1 Co1 O2 . 2_655 101.02(4) y
N1 Co1 O3 . . 81.13(4) y
O2 Co1 O3 . . 93.19(4) y
O3 Co1 N1 . 2_655 98.87(4) y
O3 Co1 O2 . 2_655 86.81(4) y
O3 Co1 O3 2_655 . 180.00(6) ?
O3 Co1 N1 2_655 2_655 81.13(4) ?
O3 Co1 N1 2_655 . 98.87(4) ?
N1 Co1 N1 2_655 . 180.00(8) ?
O3 Co1 O2 2_655 2_655 93.19(4) ?
N1 Co1 O2 2_655 2_655 78.98(4) ?
O3 Co1 O2 2_655 . 86.81(4) ?
N1 Co1 O2 2_655 . 101.02(4) ?
O2 Co1 O2 2_655 . 180.00(6) ?
C1 O1 C2 . . 114.84(10) ?
C7 N1 C3 . . 112.37(10) ?
C7 N1 C4 . . 107.30(10) ?
C3 N1 C4 . . 108.16(10) ?
C7 N1 Co1 . . 104.54(7) ?
C3 N1 Co1 . . 115.74(8) ?
C4 N1 Co1 . . 108.38(8) ?
O1 C1 C9 . 2_655 114.23(11) ?
O1 C1 H1B . . 108.7 ?
C9 C1 H1B 2_655 . 108.7 ?
O1 C1 H1A . . 108.7 ?
C9 C1 H1A 2_655 . 108.7 ?
H1B C1 H1A . . 107.6 ?
C9 O2 C5 . . 111.39(10) ?
C9 O2 Co1 . . 130.14(8) ?
C5 O2 Co1 . . 100.34(7) ?
O1 C2 C3 . . 110.10(10) ?
O1 C2 H2A . . 109.6 ?
C3 C2 H2A . . 109.6 ?
O1 C2 H2B . . 109.6 ?
C3 C2 H2B . . 109.6 ?
H2A C2 H2B . . 108.2 ?
C8 O3 Co1 . . 117.15(8) ?
N1 C3 C2 . . 114.05(10) ?
N1 C3 H3B . . 108.7 ?
C2 C3 H3B . . 108.7 ?
N1 C3 H3A . . 108.7 ?
C2 C3 H3A . . 108.7 ?
H3B C3 H3A . . 107.6 ?
N1 C4 C5 . . 111.91(10) ?
N1 C4 H4A . . 109.2 ?
C5 C4 H4A . . 109.2 ?
N1 C4 H4B . . 109.2 ?
C5 C4 H4B . . 109.2 ?
H4A C4 H4B . . 107.9 ?
O2 C5 C4 . . 106.70(11) ?
O2 C5 H5B . . 110.4 ?
C4 C5 H5B . . 110.4 ?
O2 C5 H5A . . 110.4 ?
C4 C5 H5A . . 110.4 ?
H5B C5 H5A . . 108.6 ?
N1 C7 C8 . . 110.96(10) ?
N1 C7 H7B . . 109.4 ?
C8 C7 H7B . . 109.4 ?
N1 C7 H7A . . 109.4 ?
C8 C7 H7A . . 109.4 ?
H7B C7 H7A . . 108.0 ?
O4 C8 O3 . . 125.43(13) ?
O4 C8 C7 . . 118.59(12) ?
O3 C8 C7 . . 115.91(11) ?
O2 C9 C1 . 2_655 111.64(11) ?
O2 C9 H9A . . 109.3 ?
C1 C9 H9A 2_655 . 109.3 ?
O2 C9 H9B . . 109.3 ?
C1 C9 H9B 2_655 . 109.3 ?
H9A C9 H9B . . 108.0 ?

loop_
_geom_bond_atom_site_label_1
_geom_bond_atom_site_label_2
_geom_bond_site_symmetry_2
_geom_bond_distance
_geom_bond_publ_flag
Co1 N1 . 2.1421(11) y
Co1 O2 . 2.3946(9) y
Co1 O3 . 1.9976(10) y
Co1 N1 2_655 2.1421(11) ?
Co1 O2 2_655 2.3946(9) ?
Co1 O3 2_655 1.9976(10) ?
O1 C1 . 1.4168(15) ?
O1 C2 . 1.4264(16) ?
N1 C7 . 1.4781(16) ?
N1 C3 . 1.4842(16) ?
N1 C4 . 1.4911(16) ?
C1 C9 2_655 1.5032(19) ?
C1 H1B . 0.990 ?
C1 H1A . 0.990 ?
O2 C9 . 1.4383(15) ?
O2 C5 . 1.4389(15) ?
C2 C3 . 1.5056(17) ?
C2 H2A . 0.990 ?
C2 H2B . 0.990 ?
O3 C8 . 1.2816(16) ?
C3 H3B . 0.990 ?
C3 H3A . 0.990 ?
O4 C8 . 1.2241(16) ?
C4 C5 . 1.4965(18) ?
C4 H4A . 0.990 ?
C4 H4B . 0.990 ?
C5 H5B . 0.990 ?
C5 H5A . 0.990 ?
C7 C8 . 1.5241(18) ?
C7 H7B . 0.990 ?
C7 H7A . 0.990 ?
C9 C1 2_655 1.5032(19) ?
C9 H9A . 0.990 ?
C9 H9B . 0.990 ?
